data_7245103
loop_
_publ_author_name
'Gu, Wen-Jun'
'Gu, Jinzhong'
'Kirillova, Marina'
'Kirillov, Alexander'

_publ_section_title
;
 Zn(II) metal-organic architectures from ether-bridged tetracarboxylate
 linkers: assembly, structural variety and catalytic features
;
_journal_name_full CrystEngComm
_journal_paper_doi 10.1039/D2CE00722C
_journal_year 2022
_chemical_formula_sum 'C36 H26 N6 O10 Zn2'
_chemical_formula_weight 833.37
_space_group_crystal_system triclinic
_space_group_IT_number 2
_space_group_name_Hall '-P 1'
_space_group_name_H-M_alt 'P -1'
_atom_sites_solution_hydrogens mixed
_audit_creation_method SHELXL-2014/7
_audit_update_record
;
2021-12-01 deposited with the CCDC.	2022-06-27 downloaded from the CCDC.
;
_cell_angle_alpha 117.148(5)
_cell_angle_beta 99.183(4)
_cell_angle_gamma 90.486(4)
_cell_formula_units_Z 2
_cell_length_a 8.1811(3)
_cell_length_b 14.8958(8)
_cell_length_c 15.0957(8)
_cell_measurement_reflns_used 10471
_cell_measurement_temperature 293(2)
_cell_measurement_theta_max 65.994
_cell_measurement_theta_min 3.468
_cell_volume 1609.04(16)
_computing_cell_refinement 'Bruker SAINT'
_computing_data_collection 'Bruker APEX2'
_computing_data_reduction 'Bruker SAINT'
_computing_molecular_graphics 'Bruker SHELXTL'
_computing_publication_material 'Bruker SHELXTL'
_computing_structure_refinement 'SHELXL-2014/7 (Sheldrick, 2014)'
_computing_structure_solution 'SHELXL-2014/7 (Sheldrick, 2014)'
_diffrn_ambient_temperature 293(2)
_diffrn_measured_fraction_theta_full 0.998
_diffrn_measured_fraction_theta_max 0.998
_diffrn_measurement_device_type 'Bruker APE-II CCD'
_diffrn_measurement_method '\f and \w scans'
_diffrn_radiation_type CuK\a
_diffrn_radiation_wavelength 1.54178
_diffrn_reflns_av_R_equivalents 0.0248
_diffrn_reflns_av_unetI/netI 0.0368
_diffrn_reflns_Laue_measured_fraction_full 0.998
_diffrn_reflns_Laue_measured_fraction_max 0.998
_diffrn_reflns_limit_h_max 7
_diffrn_reflns_limit_h_min -9
_diffrn_reflns_limit_k_max 17
_diffrn_reflns_limit_k_min -17
_diffrn_reflns_limit_l_max 17
_diffrn_reflns_limit_l_min -17
_diffrn_reflns_number 10471
_diffrn_reflns_point_group_measured_fraction_full 0.998
_diffrn_reflns_point_group_measured_fraction_max 0.998
_diffrn_reflns_theta_full 65.994
_diffrn_reflns_theta_max 65.994
_diffrn_reflns_theta_min 3.468
_diffrn_source 'fine-focus sealed tube'
_exptl_absorpt_coefficient_mu 2.475
_exptl_absorpt_correction_T_max 0.693
_exptl_absorpt_correction_T_min 0.612
_exptl_absorpt_correction_type multi-scan
_exptl_absorpt_process_details SADABS
_exptl_crystal_colour yellow
_exptl_crystal_density_diffrn 1.720
_exptl_crystal_description block
_exptl_crystal_F_000 848
_exptl_crystal_size_max 0.220
_exptl_crystal_size_mid 0.210
_exptl_crystal_size_min 0.160
_exptl_transmission_factor_max 0.673
_exptl_transmission_factor_min 0.609
_refine_diff_density_max 0.610
_refine_diff_density_min -0.422
_refine_diff_density_rms 0.065
_refine_ls_extinction_method none
_refine_ls_goodness_of_fit_ref 1.034
_refine_ls_hydrogen_treatment mixed
_refine_ls_matrix_type full
_refine_ls_number_parameters 495
_refine_ls_number_reflns 5604
_refine_ls_number_restraints 0
_refine_ls_restrained_S_all 1.034
_refine_ls_R_factor_all 0.0449
_refine_ls_R_factor_gt 0.0355
_refine_ls_shift/su_max 0.001
_refine_ls_shift/su_mean 0.000
_refine_ls_structure_factor_coef Fsqd
_refine_ls_weighting_details 'w=1/[\s^2^(Fo^2^)+(0.0411P)^2^+1.4901P] where P=(Fo^2^+2Fc^2^)/3'
_refine_ls_weighting_scheme calc
_refine_ls_wR_factor_gt 0.0884
_refine_ls_wR_factor_ref 0.0954
_reflns_Friedel_coverage 0.000
_reflns_number_gt 4710
_reflns_number_total 5604
_reflns_threshold_expression 'I > 2\s(I)'
_cod_data_source_file d2ce00722c1.cif
_cod_data_source_block 500-10Zn
_cod_original_cell_volume 1609.04(15)
_cod_database_code 7245103
_shelx_shelxl_version_number 2014/7
_shelx_space_group_comment
;
The symmetry employed for this shelxl refinement is uniquely defined
by the following loop, which should always be used as a source of
symmetry information in preference to the above space-group names.
They are only intended as comments.
;
_shelx_estimated_absorpt_t_min 0.612
_shelx_estimated_absorpt_t_max 0.693

loop_
_space_group_symop_operation_xyz
'x, y, z'
'-x, -y, -z'

loop_
_atom_site_label
_atom_site_type_symbol
_atom_site_fract_x
_atom_site_fract_y
_atom_site_fract_z
_atom_site_U_iso_or_equiv
_atom_site_adp_type
_atom_site_occupancy
_atom_site_site_symmetry_order
_atom_site_calc_flag
_atom_site_refinement_flags_posn
_atom_site_refinement_flags_adp
_atom_site_refinement_flags_occupancy
_atom_site_disorder_assembly
_atom_site_disorder_group
Zn1 Zn 0.55875(5) 1.27920(3) 0.39350(3) 0.02560(11) Uani 1 1 d . . . . .
Zn2 Zn 0.45999(5) 0.77033(3) 0.17348(3) 0.02718(12) Uani 1 1 d . . . . .
N1 N 0.3243(3) 0.80215(19) 0.28252(18) 0.0283(5) Uani 1 1 d . . . . .
N2 N 0.0417(3) 0.8956(2) 0.5114(2) 0.0298(6) Uani 1 1 d . . . . .
N3 N -0.3819(3) 0.77400(19) 0.55489(18) 0.0276(5) Uani 1 1 d . . . . .
N4 N 0.3060(3) 0.72020(18) 0.03791(17) 0.0271(5) Uani 1 1 d . . . . .
N5 N 0.0453(3) 0.6259(2) -0.25586(19) 0.0325(6) Uani 1 1 d . . . . .
N6 N -0.3049(3) 0.39595(18) -0.47876(18) 0.0282(5) Uani 1 1 d . . . . .
O1 O 0.6587(3) 1.14509(16) 0.32913(17) 0.0373(5) Uani 1 1 d . . . . .
O2 O 0.8470(4) 1.25271(17) 0.3350(2) 0.0539(7) Uani 1 1 d . . . . .
O3 O 0.5625(3) 0.89471(16) 0.18339(16) 0.0333(5) Uani 1 1 d . . . . .
O4 O 0.7407(3) 0.94138(16) 0.32828(15) 0.0329(5) Uani 1 1 d . . . . .
O5 O 0.8637(3) 0.80275(15) 0.11280(14) 0.0285(5) Uani 1 1 d . . . . .
O6 O 0.6219(3) 0.67714(18) 0.17625(17) 0.0387(5) Uani 1 1 d . . . . .
O7 O 0.8540(3) 0.60411(18) 0.13879(19) 0.0447(6) Uani 1 1 d . . . . .
O8 O 0.6455(5) 0.7813(3) -0.2329(2) 0.0826(11) Uani 1 1 d . . . . .
O9 O 0.4914(3) 0.6405(2) -0.31624(18) 0.0536(7) Uani 1 1 d . . . . .
O10 O 0.5171(10) 0.9533(7) 0.9159(6) 0.253(4) Uani 1 1 d . . . . .
H1W H 0.5548 0.9020 0.8723 0.304 Uiso 1 1 d R U . . .
H2W H 0.4954 0.9936 0.8909 0.304 Uiso 1 1 d R U . . .
C1 C 0.7883(4) 1.1647(2) 0.3040(2) 0.0277(6) Uani 1 1 d . . . . .
C2 C 0.8704(3) 1.0784(2) 0.2317(2) 0.0237(6) Uani 1 1 d . . . . .
C3 C 0.8222(3) 0.9770(2) 0.2026(2) 0.0215(6) Uani 1 1 d . . . . .
C4 C 0.6995(3) 0.9381(2) 0.2448(2) 0.0244(6) Uani 1 1 d . . . . .
C5 C 0.9029(4) 0.9024(2) 0.1336(2) 0.0246(6) Uani 1 1 d . . . . .
C6 C 1.0294(4) 0.9251(2) 0.0947(2) 0.0330(7) Uani 1 1 d . . . . .
H6 H 1.0816 0.8737 0.0488 0.040 Uiso 1 1 calc R U . . .
C7 C 1.0773(4) 1.0254(2) 0.1248(2) 0.0350(7) Uani 1 1 d . . . . .
H7 H 1.1629 1.0421 0.0997 0.042 Uiso 1 1 calc R U . . .
C8 C 0.9976(4) 1.1011(2) 0.1925(2) 0.0304(7) Uani 1 1 d . . . . .
H8 H 1.0301 1.1685 0.2121 0.036 Uiso 1 1 calc R U . . .
C9 C 0.7664(3) 0.7357(2) 0.0208(2) 0.0233(6) Uani 1 1 d . . . . .
C10 C 0.7010(4) 0.6491(2) 0.0204(2) 0.0264(6) Uani 1 1 d . . . . .
C11 C 0.7292(4) 0.6415(2) 0.1183(2) 0.0300(7) Uani 1 1 d . . . . .
C12 C 0.6095(4) 0.5742(2) -0.0700(2) 0.0349(7) Uani 1 1 d . . . . .
H12 H 0.5690 0.5142 -0.0730 0.042 Uiso 1 1 calc R U . . .
C13 C 0.5784(4) 0.5884(2) -0.1555(2) 0.0367(8) Uani 1 1 d . . . . .
H13 H 0.5167 0.5379 -0.2154 0.044 Uiso 1 1 calc R U . . .
C14 C 0.6383(4) 0.6770(2) -0.1526(2) 0.0291(7) Uani 1 1 d . . . . .
C15 C 0.5916(4) 0.7012(3) -0.2403(2) 0.0392(8) Uani 1 1 d . . . . .
C16 C 0.7347(4) 0.7512(2) -0.0633(2) 0.0268(6) Uani 1 1 d . . . . .
H16 H 0.7773 0.8106 -0.0606 0.032 Uiso 1 1 calc R U . . .
C17 C 0.3936(4) 0.8577(2) 0.3816(2) 0.0286(6) Uani 1 1 d . . . . .
H17 H 0.5075 0.8763 0.3989 0.034 Uiso 1 1 calc R U . . .
C18 C 0.3026(4) 0.8874(2) 0.4570(2) 0.0272(6) Uani 1 1 d . . . . .
H18 H 0.3550 0.9253 0.5242 0.033 Uiso 1 1 calc R U . . .
C19 C 0.1309(4) 0.8612(2) 0.4337(2) 0.0258(6) Uani 1 1 d . . . . .
C20 C 0.0585(4) 0.8051(2) 0.3318(2) 0.0302(7) Uani 1 1 d . . . . .
H20 H -0.0554 0.7866 0.3124 0.036 Uiso 1 1 calc R U . . .
C21 C 0.1590(4) 0.7777(2) 0.2607(2) 0.0305(7) Uani 1 1 d . . . . .
H21 H 0.1096 0.7398 0.1929 0.037 Uiso 1 1 calc R U . . .
C22 C -0.1050(4) 0.8540(2) 0.5175(2) 0.0257(6) Uani 1 1 d . . . . .
C23 C -0.1827(4) 0.9122(2) 0.5990(2) 0.0273(6) Uani 1 1 d . . . . .
H23 H -0.1433 0.9795 0.6422 0.033 Uiso 1 1 calc R U . . .
C24 C -0.3166(4) 0.8699(2) 0.6149(2) 0.0273(6) Uani 1 1 d . . . . .
H24 H -0.3651 0.9097 0.6702 0.033 Uiso 1 1 calc R U . . .
C25 C -0.3120(4) 0.7199(2) 0.4742(2) 0.0321(7) Uani 1 1 d . . . . .
H25 H -0.3578 0.6539 0.4305 0.039 Uiso 1 1 calc R U . . .
C26 C -0.1769(4) 0.7557(2) 0.4518(2) 0.0328(7) Uani 1 1 d . . . . .
H26 H -0.1343 0.7152 0.3941 0.039 Uiso 1 1 calc R U . . .
C27 C 0.3319(4) 0.7657(2) -0.0189(2) 0.0284(6) Uani 1 1 d . . . . .
H27 H 0.4117 0.8208 0.0087 0.034 Uiso 1 1 calc R U . . .
C28 C 0.2472(4) 0.7350(2) -0.1141(2) 0.0286(6) Uani 1 1 d . . . . .
H28 H 0.2705 0.7685 -0.1503 0.034 Uiso 1 1 calc R U . . .
C29 C 0.1246(4) 0.6529(2) -0.1585(2) 0.0267(6) Uani 1 1 d . . . . .
C30 C 0.0923(4) 0.6088(2) -0.0985(2) 0.0349(7) Uani 1 1 d . . . . .
H30 H 0.0084 0.5564 -0.1227 0.042 Uiso 1 1 calc R U . . .
C31 C 0.1854(4) 0.6434(2) -0.0036(2) 0.0351(7) Uani 1 1 d . . . . .
H31 H 0.1639 0.6118 0.0346 0.042 Uiso 1 1 calc R U . . .
C32 C -0.0702(4) 0.5472(2) -0.3246(2) 0.0272(6) Uani 1 1 d . . . . .
C33 C -0.1417(4) 0.5544(2) -0.4109(2) 0.0379(8) Uani 1 1 d . . . . .
H33 H -0.1123 0.6106 -0.4186 0.045 Uiso 1 1 calc R U . . .
C34 C -0.2554(4) 0.4787(2) -0.4848(2) 0.0389(8) Uani 1 1 d . . . . .
H34 H -0.3005 0.4852 -0.5420 0.047 Uiso 1 1 calc R U . . .
C35 C -0.2354(4) 0.3895(2) -0.3959(2) 0.0368(8) Uani 1 1 d . . . . .
H35 H -0.2682 0.3329 -0.3899 0.044 Uiso 1 1 calc R U . . .
C36 C -0.1186(4) 0.4608(2) -0.3187(2) 0.0382(8) Uani 1 1 d . . . . .
H36 H -0.0728 0.4513 -0.2635 0.046 Uiso 1 1 calc R U . . .
H2 H 0.090(5) 0.943(3) 0.562(3) 0.038(10) Uiso 1 1 d . . . . .
H5 H 0.076(4) 0.667(2) -0.276(2) 0.023(8) Uiso 1 1 d . . . . .

loop_
_atom_site_aniso_label
_atom_site_aniso_U_11
_atom_site_aniso_U_22
_atom_site_aniso_U_33
_atom_site_aniso_U_23
_atom_site_aniso_U_13
_atom_site_aniso_U_12
Zn1 0.0263(2) 0.0240(2) 0.0208(2) 0.00577(16) 0.00402(15) -0.00527(15)
Zn2 0.0256(2) 0.0328(2) 0.0190(2) 0.00919(17) 0.00216(15) -0.00521(16)
N1 0.0247(13) 0.0373(14) 0.0211(12) 0.0124(11) 0.0034(10) -0.0050(11)
N2 0.0246(13) 0.0348(15) 0.0230(13) 0.0081(12) 0.0027(11) -0.0085(11)
N3 0.0246(13) 0.0325(14) 0.0237(12) 0.0113(11) 0.0047(10) -0.0036(10)
N4 0.0242(13) 0.0299(13) 0.0191(12) 0.0060(10) -0.0008(10) -0.0034(10)
N5 0.0396(16) 0.0278(14) 0.0232(13) 0.0103(11) -0.0071(11) -0.0135(12)
N6 0.0323(14) 0.0238(13) 0.0200(12) 0.0048(10) -0.0004(10) -0.0060(10)
O1 0.0310(12) 0.0309(12) 0.0419(13) 0.0072(10) 0.0158(10) 0.0016(9)
O2 0.088(2) 0.0221(12) 0.0520(16) 0.0096(11) 0.0375(15) -0.0009(12)
O3 0.0286(11) 0.0359(12) 0.0294(11) 0.0132(10) -0.0035(9) -0.0121(9)
O4 0.0360(12) 0.0389(12) 0.0206(11) 0.0119(9) 0.0034(9) -0.0087(10)
O5 0.0379(12) 0.0221(10) 0.0192(10) 0.0066(8) -0.0016(9) -0.0038(9)
O6 0.0451(14) 0.0449(14) 0.0322(12) 0.0222(11) 0.0098(10) 0.0071(11)
O7 0.0433(14) 0.0433(14) 0.0489(15) 0.0253(12) -0.0003(11) 0.0076(11)
O8 0.111(3) 0.088(2) 0.0583(19) 0.0540(19) -0.0202(18) -0.035(2)
O9 0.0503(16) 0.0708(18) 0.0304(13) 0.0213(13) -0.0098(12) -0.0074(14)
O10 0.253(9) 0.279(11) 0.210(8) 0.109(8) 0.010(7) 0.068(8)
C1 0.0333(17) 0.0276(16) 0.0210(14) 0.0108(12) 0.0036(12) 0.0007(13)
C2 0.0233(14) 0.0249(14) 0.0198(14) 0.0081(12) 0.0030(11) -0.0004(11)
C3 0.0198(14) 0.0258(14) 0.0161(13) 0.0084(11) -0.0001(10) -0.0038(11)
C4 0.0247(15) 0.0219(14) 0.0202(14) 0.0044(11) 0.0036(12) -0.0020(11)
C5 0.0280(15) 0.0212(14) 0.0196(14) 0.0067(11) 0.0000(11) -0.0028(11)
C6 0.0338(17) 0.0337(17) 0.0294(16) 0.0106(14) 0.0129(13) 0.0059(13)
C7 0.0323(17) 0.0394(18) 0.0381(18) 0.0189(15) 0.0165(14) -0.0015(14)
C8 0.0320(17) 0.0263(15) 0.0323(16) 0.0132(13) 0.0064(13) -0.0054(13)
C9 0.0209(14) 0.0222(14) 0.0204(14) 0.0049(11) 0.0024(11) 0.0008(11)
C10 0.0268(15) 0.0251(15) 0.0250(15) 0.0097(12) 0.0045(12) 0.0013(12)
C11 0.0362(18) 0.0203(14) 0.0273(16) 0.0079(12) -0.0002(13) -0.0050(13)
C12 0.0372(18) 0.0286(16) 0.0313(17) 0.0088(14) 0.0025(14) -0.0050(14)
C13 0.0343(18) 0.0363(18) 0.0229(16) 0.0018(13) -0.0012(13) -0.0030(14)
C14 0.0227(15) 0.0403(18) 0.0203(14) 0.0109(13) 0.0035(12) 0.0034(13)
C15 0.0303(17) 0.054(2) 0.0263(17) 0.0123(16) 0.0056(14) 0.0013(15)
C16 0.0270(15) 0.0300(16) 0.0243(15) 0.0130(13) 0.0058(12) 0.0010(12)
C17 0.0227(15) 0.0349(17) 0.0254(15) 0.0128(13) 0.0008(12) -0.0050(12)
C18 0.0265(15) 0.0309(16) 0.0184(14) 0.0080(12) -0.0006(11) -0.0073(12)
C19 0.0267(15) 0.0301(16) 0.0233(15) 0.0143(13) 0.0057(12) -0.0028(12)
C20 0.0212(15) 0.0413(18) 0.0257(15) 0.0146(14) 0.0009(12) -0.0064(13)
C21 0.0277(16) 0.0393(18) 0.0189(14) 0.0108(13) -0.0018(12) -0.0065(13)
C22 0.0230(15) 0.0330(16) 0.0242(14) 0.0163(13) 0.0026(11) -0.0016(12)
C23 0.0280(16) 0.0261(15) 0.0223(14) 0.0072(12) 0.0030(12) -0.0047(12)
C24 0.0253(15) 0.0292(16) 0.0230(15) 0.0082(12) 0.0056(12) -0.0022(12)
C25 0.0321(17) 0.0277(16) 0.0298(16) 0.0076(13) 0.0061(13) -0.0054(13)
C26 0.0317(17) 0.0332(17) 0.0292(16) 0.0087(14) 0.0124(13) -0.0016(13)
C27 0.0225(15) 0.0301(16) 0.0247(15) 0.0066(13) 0.0029(12) -0.0053(12)
C28 0.0262(16) 0.0315(16) 0.0250(15) 0.0114(13) 0.0022(12) -0.0032(12)
C29 0.0272(15) 0.0237(15) 0.0203(14) 0.0041(12) -0.0001(12) -0.0005(12)
C30 0.0418(19) 0.0278(16) 0.0239(16) 0.0064(13) -0.0053(13) -0.0144(14)
C31 0.046(2) 0.0310(17) 0.0256(16) 0.0125(13) 0.0004(14) -0.0060(14)
C32 0.0283(16) 0.0237(15) 0.0214(14) 0.0053(12) -0.0011(12) -0.0039(12)
C33 0.048(2) 0.0296(17) 0.0309(17) 0.0151(14) -0.0092(15) -0.0144(15)
C34 0.049(2) 0.0343(18) 0.0269(16) 0.0143(14) -0.0114(15) -0.0130(15)
C35 0.050(2) 0.0278(17) 0.0270(16) 0.0116(13) -0.0034(14) -0.0120(14)
C36 0.053(2) 0.0301(17) 0.0237(16) 0.0114(14) -0.0094(15) -0.0112(15)

loop_
_atom_type_symbol
_atom_type_description
_atom_type_scat_dispersion_real
_atom_type_scat_dispersion_imag
_atom_type_scat_source
C C 0.0181 0.0091 'International Tables Vol C Tables 4.2.6.8 and 6.1.1.4'
H H 0.0000 0.0000 'International Tables Vol C Tables 4.2.6.8 and 6.1.1.4'
N N 0.0311 0.0180 'International Tables Vol C Tables 4.2.6.8 and 6.1.1.4'
O O 0.0492 0.0322 'International Tables Vol C Tables 4.2.6.8 and 6.1.1.4'
Zn Zn -1.5491 0.6778 'International Tables Vol C Tables 4.2.6.8 and 6.1.1.4'

loop_
_geom_angle_atom_site_label_1
_geom_angle_atom_site_label_2
_geom_angle_atom_site_label_3
_geom_angle
_geom_angle_site_symmetry_1
_geom_angle_site_symmetry_3
_geom_angle_publ_flag
O9 Zn1 O1 120.01(10) 2_675 . ?
O9 Zn1 N6 95.88(10) 2_675 1_666 ?
O1 Zn1 N6 118.41(10) . 1_666 ?
O9 Zn1 N3 123.84(11) 2_675 2_576 ?
O1 Zn1 N3 94.72(10) . 2_576 ?
N6 Zn1 N3 104.76(10) 1_666 2_576 ?
O9 Zn1 O8 55.80(10) 2_675 2_675 ?
O1 Zn1 O8 87.55(12) . 2_675 ?
N6 Zn1 O8 149.96(11) 1_666 2_675 ?
N3 Zn1 O8 86.49(10) 2_576 2_675 ?
O9 Zn1 C15 28.13(11) 2_675 2_675 ?
O1 Zn1 C15 103.61(11) . 2_675 ?
N6 Zn1 C15 123.74(11) 1_666 2_675 ?
N3 Zn1 C15 107.30(10) 2_576 2_675 ?
O8 Zn1 C15 27.75(10) 2_675 2_675 ?
O6 Zn2 O3 112.37(10) . . ?
O6 Zn2 N1 110.83(10) . . ?
O3 Zn2 N1 110.96(10) . . ?
O6 Zn2 N4 113.53(10) . . ?
O3 Zn2 N4 99.23(9) . . ?
N1 Zn2 N4 109.41(10) . . ?
C21 N1 C17 116.9(3) . . ?
C21 N1 Zn2 121.89(19) . . ?
C17 N1 Zn2 120.9(2) . . ?
C19 N2 C22 129.5(3) . . ?
C19 N2 H2 113(3) . . ?
C22 N2 H2 117(3) . . ?
C25 N3 C24 116.6(3) . . ?
C25 N3 Zn1 126.8(2) . 2_576 ?
C24 N3 Zn1 116.15(19) . 2_576 ?
C31 N4 C27 116.4(2) . . ?
C31 N4 Zn2 126.9(2) . . ?
C27 N4 Zn2 116.66(19) . . ?
C29 N5 C32 133.0(3) . . ?
C29 N5 H5 111(2) . . ?
C32 N5 H5 116(2) . . ?
C35 N6 C34 116.2(3) . . ?
C35 N6 Zn1 124.9(2) . 1_444 ?
C34 N6 Zn1 117.7(2) . 1_444 ?
C1 O1 Zn1 105.17(19) . . ?
C4 O3 Zn2 120.47(19) . . ?
C9 O5 C5 120.1(2) . . ?
C11 O6 Zn2 127.5(2) . . ?
C15 O8 Zn1 80.6(2) . 2_675 ?
C15 O9 Zn1 101.8(2) . 2_675 ?
H1W O10 H2W 107.6 . . ?
O2 C1 O1 121.7(3) . . ?
O2 C1 C2 119.5(3) . . ?
O1 C1 C2 118.8(3) . . ?
C8 C2 C3 119.3(3) . . ?
C8 C2 C1 118.2(3) . . ?
C3 C2 C1 122.4(3) . . ?
C5 C3 C2 118.3(3) . . ?
C5 C3 C4 114.6(2) . . ?
C2 C3 C4 126.9(3) . . ?
O4 C4 O3 125.2(3) . . ?
O4 C4 C3 119.8(2) . . ?
O3 C4 C3 114.6(2) . . ?
C6 C5 C3 122.3(3) . . ?
C6 C5 O5 120.1(3) . . ?
C3 C5 O5 117.3(3) . . ?
C5 C6 C7 119.0(3) . . ?
C5 C6 H6 120.5 . . ?
C7 C6 H6 120.5 . . ?
C6 C7 C8 119.8(3) . . ?
C6 C7 H7 120.1 . . ?
C8 C7 H7 120.1 . . ?
C7 C8 C2 121.3(3) . . ?
C7 C8 H8 119.3 . . ?
C2 C8 H8 119.3 . . ?
C16 C9 O5 124.6(3) . . ?
C16 C9 C10 121.8(3) . . ?
O5 C9 C10 113.6(2) . . ?
C9 C10 C12 118.1(3) . . ?
C9 C10 C11 118.8(3) . . ?
C12 C10 C11 123.2(3) . . ?
O7 C11 O6 123.9(3) . . ?
O7 C11 C10 118.8(3) . . ?
O6 C11 C10 117.3(3) . . ?
C13 C12 C10 120.6(3) . . ?
C13 C12 H12 119.7 . . ?
C10 C12 H12 119.7 . . ?
C14 C13 C12 120.6(3) . . ?
C14 C13 H13 119.7 . . ?
C12 C13 H13 119.7 . . ?
C13 C14 C16 119.3(3) . . ?
C13 C14 C15 122.5(3) . . ?
C16 C14 C15 117.9(3) . . ?
O8 C15 O9 121.4(3) . . ?
O8 C15 C14 119.8(3) . . ?
O9 C15 C14 118.6(3) . . ?
O8 C15 Zn1 71.6(2) . 2_675 ?
O9 C15 Zn1 50.05(18) . 2_675 ?
C14 C15 Zn1 165.7(2) . 2_675 ?
C9 C16 C14 119.5(3) . . ?
C9 C16 H16 120.2 . . ?
C14 C16 H16 120.2 . . ?
N1 C17 C18 122.5(3) . . ?
N1 C17 H17 118.8 . . ?
C18 C17 H17 118.8 . . ?
C17 C18 C19 120.3(3) . . ?
C17 C18 H18 119.9 . . ?
C19 C18 H18 119.9 . . ?
N2 C19 C20 123.7(3) . . ?
N2 C19 C18 118.8(3) . . ?
C20 C19 C18 117.5(3) . . ?
C21 C20 C19 118.6(3) . . ?
C21 C20 H20 120.7 . . ?
C19 C20 H20 120.7 . . ?
N1 C21 C20 124.3(3) . . ?
N1 C21 H21 117.9 . . ?
C20 C21 H21 117.9 . . ?
N2 C22 C26 125.0(3) . . ?
N2 C22 C23 117.8(3) . . ?
C26 C22 C23 117.1(3) . . ?
C24 C23 C22 119.8(3) . . ?
C24 C23 H23 120.1 . . ?
C22 C23 H23 120.1 . . ?
N3 C24 C23 123.4(3) . . ?
N3 C24 H24 118.3 . . ?
C23 C24 H24 118.3 . . ?
N3 C25 C26 124.2(3) . . ?
N3 C25 H25 117.9 . . ?
C26 C25 H25 117.9 . . ?
C25 C26 C22 118.7(3) . . ?
C25 C26 H26 120.6 . . ?
C22 C26 H26 120.6 . . ?
N4 C27 C28 123.1(3) . . ?
N4 C27 H27 118.4 . . ?
C28 C27 H27 118.4 . . ?
C27 C28 C29 120.4(3) . . ?
C27 C28 H28 119.8 . . ?
C29 C28 H28 119.8 . . ?
N5 C29 C30 126.6(3) . . ?
N5 C29 C28 116.8(3) . . ?
C30 C29 C28 116.6(3) . . ?
C31 C30 C29 119.2(3) . . ?
C31 C30 H30 120.4 . . ?
C29 C30 H30 120.4 . . ?
N4 C31 C30 124.2(3) . . ?
N4 C31 H31 117.9 . . ?
C30 C31 H31 117.9 . . ?
N5 C32 C36 127.3(3) . . ?
N5 C32 C33 115.8(3) . . ?
C36 C32 C33 116.8(3) . . ?
C34 C33 C32 120.2(3) . . ?
C34 C33 H33 119.9 . . ?
C32 C33 H33 119.9 . . ?
N6 C34 C33 123.3(3) . . ?
N6 C34 H34 118.3 . . ?
C33 C34 H34 118.3 . . ?
N6 C35 C36 124.5(3) . . ?
N6 C35 H35 117.7 . . ?
C36 C35 H35 117.7 . . ?
C35 C36 C32 119.0(3) . . ?
C35 C36 H36 120.5 . . ?
C32 C36 H36 120.5 . . ?

loop_
_geom_bond_atom_site_label_1
_geom_bond_atom_site_label_2
_geom_bond_distance
_geom_bond_site_symmetry_2
_geom_bond_publ_flag
Zn1 O9 2.022(3) 2_675 ?
Zn1 O1 2.028(2) . ?
Zn1 N6 2.051(2) 1_666 ?
Zn1 N3 2.057(2) 2_576 ?
Zn1 O8 2.484(3) 2_675 ?
Zn1 C15 2.582(3) 2_675 ?
Zn2 O6 1.937(2) . ?
Zn2 O3 1.959(2) . ?
Zn2 N1 2.012(2) . ?
Zn2 N4 2.025(2) . ?
N1 C21 1.345(4) . ?
N1 C17 1.355(4) . ?
N2 C19 1.379(4) . ?
N2 C22 1.381(4) . ?
N2 H2 0.81(4) . ?
N3 C25 1.340(4) . ?
N3 C24 1.341(4) . ?
N3 Zn1 2.057(2) 2_576 ?
N4 C31 1.343(4) . ?
N4 C27 1.352(4) . ?
N5 C29 1.377(4) . ?
N5 C32 1.379(4) . ?
N5 H5 0.84(3) . ?
N6 C35 1.334(4) . ?
N6 C34 1.342(4) . ?
N6 Zn1 2.051(2) 1_444 ?
O1 C1 1.256(4) . ?
O2 C1 1.236(4) . ?
O3 C4 1.282(3) . ?
O4 C4 1.229(3) . ?
O5 C9 1.388(3) . ?
O5 C5 1.392(3) . ?
O6 C11 1.283(4) . ?
O7 C11 1.231(4) . ?
O8 C15 1.218(5) . ?
O8 Zn1 2.483(3) 2_675 ?
O9 C15 1.244(4) . ?
O9 Zn1 2.022(3) 2_675 ?
O10 H1W 0.8500 . ?
O10 H2W 0.8501 . ?
C1 C2 1.504(4) . ?
C2 C8 1.385(4) . ?
C2 C3 1.400(4) . ?
C3 C5 1.390(4) . ?
C3 C4 1.511(4) . ?
C5 C6 1.379(4) . ?
C6 C7 1.381(4) . ?
C6 H6 0.9300 . ?
C7 C8 1.383(4) . ?
C7 H7 0.9300 . ?
C8 H8 0.9300 . ?
C9 C16 1.377(4) . ?
C9 C10 1.389(4) . ?
C10 C12 1.392(4) . ?
C10 C11 1.514(4) . ?
C12 C13 1.387(5) . ?
C12 H12 0.9300 . ?
C13 C14 1.383(5) . ?
C13 H13 0.9300 . ?
C14 C16 1.395(4) . ?
C14 C15 1.517(4) . ?
C15 Zn1 2.581(3) 2_675 ?
C16 H16 0.9300 . ?
C17 C18 1.365(4) . ?
C17 H17 0.9300 . ?
C18 C19 1.399(4) . ?
C18 H18 0.9300 . ?
C19 C20 1.394(4) . ?
C20 C21 1.372(4) . ?
C20 H20 0.9300 . ?
C21 H21 0.9300 . ?
C22 C26 1.395(4) . ?
C22 C23 1.398(4) . ?
C23 C24 1.366(4) . ?
C23 H23 0.9300 . ?
C24 H24 0.9300 . ?
C25 C26 1.376(4) . ?
C25 H25 0.9300 . ?
C26 H26 0.9300 . ?
C27 C28 1.353(4) . ?
C27 H27 0.9300 . ?
C28 C29 1.403(4) . ?
C28 H28 0.9300 . ?
C29 C30 1.391(4) . ?
C30 C31 1.367(4) . ?
C30 H30 0.9300 . ?
C31 H31 0.9300 . ?
C32 C36 1.389(4) . ?
C32 C33 1.391(4) . ?
C33 C34 1.372(4) . ?
C33 H33 0.9300 . ?
C34 H34 0.9300 . ?
C35 C36 1.378(4) . ?
C35 H35 0.9300 . ?
C36 H36 0.9300 . ?

loop_
_geom_hbond_atom_site_label_D
_geom_hbond_atom_site_label_H
_geom_hbond_atom_site_label_A
_geom_hbond_distance_DH
_geom_hbond_distance_HA
_geom_hbond_distance_DA
_geom_hbond_angle_DHA
_geom_hbond_site_symmetry_A
N5 H5 O2 0.84(3) 1.94(3) 2.784(4) 173(3) 2_675
N2 H2 O4 0.81(4) 2.06(4) 2.848(3) 166(4) 2_676
C34 H34 O9 0.93 2.40 3.020(4) 124.2 2_564
C27 H27 O3 0.93 2.44 3.053(4) 123.1 .
C24 H24 O1 0.93 2.53 3.084(4) 118.3 2_576
C21 H21 O7 0.93 2.65 3.223(4) 120.7 1_455
C21 H21 O5 0.93 2.58 3.164(4) 120.9 1_455
C18 H18 O4 0.93 2.46 3.158(4) 131.6 2_676
O10 H2W O3 0.85 2.41 3.258(8) 178.5 2_676
O10 H1W O8 0.85 2.02 2.874(9) 179.0 1_556
N5 H5 O2 0.84(3) 1.94(3) 2.784(4) 173(3) 2_675
N2 H2 O4 0.81(4) 2.06(4) 2.848(3) 166(4) 2_676
C34 H34 O9 0.93 2.40 3.020(4) 124.2 2_564
C27 H27 O3 0.93 2.44 3.053(4) 123.1 .
C24 H24 O1 0.93 2.53 3.084(4) 118.3 2_576
C21 H21 O7 0.93 2.65 3.223(4) 120.7 1_455
C21 H21 O5 0.93 2.58 3.164(4) 120.9 1_455
C18 H18 O4 0.93 2.46 3.158(4) 131.6 2_676
O10 H2W O3 0.85 2.41 3.258(8) 178.5 2_676
O10 H1W O8 0.85 2.02 2.874(9) 179.0 1_556
N5 H5 O2 0.84(3) 1.94(3) 2.784(4) 173(3) 2_675
N2 H2 O4 0.81(4) 2.06(4) 2.848(3) 166(4) 2_676
C34 H34 O9 0.93 2.40 3.020(4) 124.2 2_564
C27 H27 O3 0.93 2.44 3.053(4) 123.1 .
C24 H24 O1 0.93 2.53 3.084(4) 118.3 2_576
C21 H21 O7 0.93 2.65 3.223(4) 120.7 1_455
C21 H21 O5 0.93 2.58 3.164(4) 120.9 1_455
C18 H18 O4 0.93 2.46 3.158(4) 131.6 2_676
O10 H2W O3 0.85 2.41 3.258(8) 178.5 2_676
O10 H1W O8 0.85 2.02 2.874(9) 179.0 1_556
C34 H34 O9 0.93 2.40 3.020(4) 124.2 2_564
C27 H27 O3 0.93 2.44 3.053(4) 123.1 .
C24 H24 O1 0.93 2.53 3.084(4) 118.3 2_576
C21 H21 O7 0.93 2.65 3.223(4) 120.7 1_455
C21 H21 O5 0.93 2.58 3.164(4) 120.9 1_455
C18 H18 O4 0.93 2.46 3.158(4) 131.6 2_676
O10 H2W O3 0.85 2.41 3.258(8) 178.5 2_676
O10 H1W O8 0.85 2.02 2.874(9) 179.0 1_556
O10 H1W O8 0.85 2.02 2.874(9) 179.0 1_556
O10 H2W O3 0.85 2.41 3.258(8) 178.5 2_676
C18 H18 O4 0.93 2.46 3.158(4) 131.6 2_676
C21 H21 O5 0.93 2.58 3.164(4) 120.9 1_455
C21 H21 O7 0.93 2.65 3.223(4) 120.7 1_455
C24 H24 O1 0.93 2.53 3.084(4) 118.3 2_576
C27 H27 O3 0.93 2.44 3.053(4) 123.1 .
C34 H34 O9 0.93 2.40 3.020(4) 124.2 2_564
O10 H1W O8 0.85 2.02 2.874(9) 179.0 1_556
O10 H2W O3 0.85 2.41 3.258(8) 178.5 2_676
C18 H18 O4 0.93 2.46 3.158(4) 131.6 2_676
C21 H21 O5 0.93 2.58 3.164(4) 120.9 1_455
C21 H21 O7 0.93 2.65 3.223(4) 120.7 1_455
C24 H24 O1 0.93 2.53 3.084(4) 118.3 2_576
C27 H27 O3 0.93 2.44 3.053(4) 123.1 .
C34 H34 O9 0.93 2.40 3.020(4) 124.2 2_564
N2 H2 O4 0.81(4) 2.06(4) 2.848(3) 166(4) 2_676
N5 H5 O2 0.84(3) 1.94(3) 2.784(4) 173(3) 2_675
O10 H1W O8 0.85 2.02 2.874(9) 179.0 1_556
O10 H2W O3 0.85 2.41 3.258(8) 178.5 2_676
C18 H18 O4 0.93 2.46 3.158(4) 131.6 2_676
C21 H21 O5 0.93 2.58 3.164(4) 120.9 1_455
C21 H21 O7 0.93 2.65 3.223(4) 120.7 1_455
C24 H24 O1 0.93 2.53 3.084(4) 118.3 2_576
C27 H27 O3 0.93 2.44 3.053(4) 123.1 .
C34 H34 O9 0.93 2.40 3.020(4) 124.2 2_564
N2 H2 O4 0.81(4) 2.06(4) 2.848(3) 166(4) 2_676
N5 H5 O2 0.84(3) 1.94(3) 2.784(4) 173(3) 2_675

loop_
_geom_torsion_atom_site_label_1
_geom_torsion_atom_site_label_2
_geom_torsion_atom_site_label_3
_geom_torsion_atom_site_label_4
_geom_torsion
_geom_torsion_site_symmetry_1
_geom_torsion_site_symmetry_2
_geom_torsion_site_symmetry_3
_geom_torsion_site_symmetry_4
_geom_torsion_publ_flag
Zn1 O1 C1 O2 12.9(4) . . . . ?
Zn1 O1 C1 C2 -165.2(2) . . . . ?
O2 C1 C2 C8 -7.8(4) . . . . ?
O1 C1 C2 C8 170.3(3) . . . . ?
O2 C1 C2 C3 172.6(3) . . . . ?
O1 C1 C2 C3 -9.2(4) . . . . ?
C8 C2 C3 C5 -1.0(4) . . . . ?
C1 C2 C3 C5 178.6(3) . . . . ?
C8 C2 C3 C4 173.3(3) . . . . ?
C1 C2 C3 C4 -7.1(4) . . . . ?
Zn2 O3 C4 O4 -34.8(4) . . . . ?
Zn2 O3 C4 C3 138.5(2) . . . . ?
C5 C3 C4 O4 98.6(3) . . . . ?
C2 C3 C4 O4 -75.9(4) . . . . ?
C5 C3 C4 O3 -75.1(3) . . . . ?
C2 C3 C4 O3 110.4(3) . . . . ?
C2 C3 C5 C6 1.0(4) . . . . ?
C4 C3 C5 C6 -174.0(3) . . . . ?
C2 C3 C5 O5 174.3(2) . . . . ?
C4 C3 C5 O5 -0.7(4) . . . . ?
C9 O5 C5 C6 -80.1(4) . . . . ?
C9 O5 C5 C3 106.5(3) . . . . ?
C3 C5 C6 C7 -0.2(5) . . . . ?
O5 C5 C6 C7 -173.4(3) . . . . ?
C5 C6 C7 C8 -0.5(5) . . . . ?
C6 C7 C8 C2 0.4(5) . . . . ?
C3 C2 C8 C7 0.3(5) . . . . ?
C1 C2 C8 C7 -179.3(3) . . . . ?
C5 O5 C9 C16 16.0(4) . . . . ?
C5 O5 C9 C10 -163.8(3) . . . . ?
C16 C9 C10 C12 3.9(4) . . . . ?
O5 C9 C10 C12 -176.3(3) . . . . ?
C16 C9 C10 C11 -174.8(3) . . . . ?
O5 C9 C10 C11 5.0(4) . . . . ?
Zn2 O6 C11 O7 160.8(2) . . . . ?
Zn2 O6 C11 C10 -17.4(4) . . . . ?
C9 C10 C11 O7 -89.6(4) . . . . ?
C12 C10 C11 O7 91.8(4) . . . . ?
C9 C10 C11 O6 88.7(3) . . . . ?
C12 C10 C11 O6 -89.9(4) . . . . ?
C9 C10 C12 C13 -3.1(5) . . . . ?
C11 C10 C12 C13 175.6(3) . . . . ?
C10 C12 C13 C14 0.3(5) . . . . ?
C12 C13 C14 C16 1.8(5) . . . . ?
C12 C13 C14 C15 -173.0(3) . . . . ?
Zn1 O8 C15 O9 5.4(4) 2_675 . . . ?
Zn1 O8 C15 C14 -170.7(3) 2_675 . . . ?
Zn1 O9 C15 O8 -6.7(4) 2_675 . . . ?
Zn1 O9 C15 C14 169.4(2) 2_675 . . . ?
C13 C14 C15 O8 178.6(4) . . . . ?
C16 C14 C15 O8 3.7(5) . . . . ?
C13 C14 C15 O9 2.5(5) . . . . ?
C16 C14 C15 O9 -172.4(3) . . . . ?
C13 C14 C15 Zn1 37.2(11) . . . 2_675 ?
C16 C14 C15 Zn1 -137.6(9) . . . 2_675 ?
O5 C9 C16 C14 178.4(3) . . . . ?
C10 C9 C16 C14 -1.8(4) . . . . ?
C13 C14 C16 C9 -1.1(5) . . . . ?
C15 C14 C16 C9 174.0(3) . . . . ?
C21 N1 C17 C18 0.7(5) . . . . ?
Zn2 N1 C17 C18 174.7(2) . . . . ?
N1 C17 C18 C19 -0.3(5) . . . . ?
C22 N2 C19 C20 30.2(5) . . . . ?
C22 N2 C19 C18 -152.9(3) . . . . ?
C17 C18 C19 N2 -177.6(3) . . . . ?
C17 C18 C19 C20 -0.5(4) . . . . ?
N2 C19 C20 C21 177.8(3) . . . . ?
C18 C19 C20 C21 0.9(5) . . . . ?
C17 N1 C21 C20 -0.2(5) . . . . ?
Zn2 N1 C21 C20 -174.3(2) . . . . ?
C19 C20 C21 N1 -0.5(5) . . . . ?
C19 N2 C22 C26 13.6(5) . . . . ?
C19 N2 C22 C23 -170.6(3) . . . . ?
N2 C22 C23 C24 -172.1(3) . . . . ?
C26 C22 C23 C24 4.0(4) . . . . ?
C25 N3 C24 C23 -2.0(4) . . . . ?
Zn1 N3 C24 C23 170.7(2) 2_576 . . . ?
C22 C23 C24 N3 -1.1(5) . . . . ?
C24 N3 C25 C26 2.0(5) . . . . ?
Zn1 N3 C25 C26 -169.7(2) 2_576 . . . ?
N3 C25 C26 C22 1.0(5) . . . . ?
N2 C22 C26 C25 171.9(3) . . . . ?
C23 C22 C26 C25 -4.0(5) . . . . ?
C31 N4 C27 C28 -2.4(5) . . . . ?
Zn2 N4 C27 C28 174.8(2) . . . . ?
N4 C27 C28 C29 0.6(5) . . . . ?
C32 N5 C29 C30 -7.1(6) . . . . ?
C32 N5 C29 C28 174.8(3) . . . . ?
C27 C28 C29 N5 -179.5(3) . . . . ?
C27 C28 C29 C30 2.3(5) . . . . ?
N5 C29 C30 C31 178.6(3) . . . . ?
C28 C29 C30 C31 -3.3(5) . . . . ?
C27 N4 C31 C30 1.2(5) . . . . ?
Zn2 N4 C31 C30 -175.6(3) . . . . ?
C29 C30 C31 N4 1.7(5) . . . . ?
C29 N5 C32 C36 -12.2(6) . . . . ?
C29 N5 C32 C33 170.0(3) . . . . ?
N5 C32 C33 C34 178.6(3) . . . . ?
C36 C32 C33 C34 0.6(5) . . . . ?
C35 N6 C34 C33 -0.8(5) . . . . ?
Zn1 N6 C34 C33 -168.9(3) 1_444 . . . ?
C32 C33 C34 N6 0.6(6) . . . . ?
C34 N6 C35 C36 -0.3(5) . . . . ?
Zn1 N6 C35 C36 166.9(3) 1_444 . . . ?
N6 C35 C36 C32 1.5(6) . . . . ?
N5 C32 C36 C35 -179.3(3) . . . . ?
C33 C32 C36 C35 -1.6(5) . . . . ?
